data_1571266
loop_
_publ_author_name
'Crundwell, Guy'
'Leeds, Ashley'

_publ_section_title
;
 Poly[(\m-2,3-diethyl-7,8-dimethylquinoxaline-\k2
 N:N)(2,3-diethyl-7,8-dimethylquinoxaline-\kN)-\m-nitrato-\k2
 O:O&#x2032;-nitrato-\k2 O,O&#x2032;-disilver(I)]
;
_journal_coeditor_code ZL4069
_journal_issue 3
_journal_name_full IUCrData
_journal_paper_doi 10.1107/S2414314624002475
_journal_volume 9
_journal_year 2024
_chemical_formula_iupac '[Ag2 (N O3)2 (C14 H18 N2)2]'
_chemical_formula_moiety 'C28 H36 Ag2 N6 O6'
_chemical_formula_sum 'C28 H36 Ag2 N6 O6'
_chemical_formula_weight 768.37
_chemical_name_systematic
Poly[(\m-2,3-diethyl-7,8-dimethylquinoxaline-\k^2^<i>N</i>:<i>N</i>)(2,3-diethyl-7,8-dimethylquinoxaline-\k<i>N</i>)-\m-nitrato-\k^2^<i>O</i>:<i>O</i>'-nitrato-\k^2^<i>O</i>,<i>O</i>'-disilver(I)]
_space_group_crystal_system monoclinic
_space_group_IT_number 14
_space_group_name_Hall '-P 2yn'
_space_group_name_H-M_alt 'P 1 21/n 1'
_atom_sites_solution_hydrogens geom
_atom_sites_solution_primary direct
_audit_creation_method
;
Olex2 1.5
(compiled 2023.08.24 svn.re1ec1418 for OlexSys, GUI svn.r6817)
;
_cell_angle_alpha 90
_cell_angle_beta 100.911(3)
_cell_angle_gamma 90
_cell_formula_units_Z 4
_cell_length_a 10.3048(2)
_cell_length_b 24.1140(6)
_cell_length_c 12.6416(4)
_cell_measurement_reflns_used 7239
_cell_measurement_temperature 293(2)
_cell_measurement_theta_max 31.2130
_cell_measurement_theta_min 3.2400
_cell_volume 3084.52(14)
_computing_cell_refinement
;
CrysAlisPro 1.171.40.67a (Rigaku OD, 2019)
;
_computing_data_collection
;
CrysAlisPro 1.171.40.67a (Rigaku OD, 2019)
;
_computing_data_reduction
;
CrysAlisPro 1.171.40.67a (Rigaku OD, 2019)
;
_computing_molecular_graphics
;
Olex2 1.5 (Dolomanov <i>et al.</i>,  2009)
;
_computing_publication_material
;
Olex2 1.5 (Dolomanov <i>et al.</i>,  2009)
;
_computing_structure_refinement
;
<i>SHELXL2019/3</i> (Sheldrick, 2015)
;
_computing_structure_solution
;
SHELXS97 (Sheldrick, 2008)
;
_diffrn_ambient_temperature 293(2)
_diffrn_detector 'CCD plate'
_diffrn_detector_area_resol_mean 16.1790
_diffrn_measured_fraction_theta_full 0.999
_diffrn_measured_fraction_theta_max 0.924
_diffrn_measurement_device 'four-circle diffractometer'
_diffrn_measurement_device_type 'Xcalibur, Sapphire3'
_diffrn_measurement_method '\w scans'
_diffrn_radiation_monochromator graphite
_diffrn_radiation_probe x-ray
_diffrn_radiation_type 'Mo K\a'
_diffrn_radiation_wavelength 0.71073
_diffrn_reflns_av_R_equivalents 0.0299
_diffrn_reflns_av_unetI/netI 0.0316
_diffrn_reflns_limit_h_max 16
_diffrn_reflns_limit_h_min -12
_diffrn_reflns_limit_k_max 37
_diffrn_reflns_limit_k_min -36
_diffrn_reflns_limit_l_max 19
_diffrn_reflns_limit_l_min -19
_diffrn_reflns_number 36657
_diffrn_reflns_theta_full 25.242
_diffrn_reflns_theta_max 33.547
_diffrn_reflns_theta_min 2.889
_diffrn_source 'fine-focus sealed X-ray tube'
_exptl_absorpt_coefficient_mu 1.320
_exptl_absorpt_correction_T_max 1.00000
_exptl_absorpt_correction_T_min 0.77473
_exptl_absorpt_correction_type multi-scan
_exptl_absorpt_process_details
;
(CrysAlisPro; Rigaku OD, 2019)
;
_exptl_crystal_colour colorless
_exptl_crystal_density_diffrn 1.655
_exptl_crystal_density_method 'not measured'
_exptl_crystal_description block
_exptl_crystal_F_000 1552
_exptl_crystal_size_max 0.41
_exptl_crystal_size_mid 0.33
_exptl_crystal_size_min 0.25
_refine_diff_density_max 0.359
_refine_diff_density_min -0.491
_refine_ls_extinction_method none
_refine_ls_goodness_of_fit_ref 1.003
_refine_ls_hydrogen_treatment constr
_refine_ls_matrix_type full
_refine_ls_number_parameters 407
_refine_ls_number_reflns 11225
_refine_ls_number_restraints 102
_refine_ls_restrained_S_all 1.013
_refine_ls_R_factor_all 0.0793
_refine_ls_R_factor_gt 0.0387
_refine_ls_shift/su_max 0.001
_refine_ls_shift/su_mean 0.000
_refine_ls_structure_factor_coef Fsqd
_refine_ls_weighting_details 'w=1/[\s^2^(Fo^2^)+(0.0359P)^2^+0.7322P] where P=(Fo^2^+2Fc^2^)/3'
_refine_ls_weighting_scheme calc
_refine_ls_wR_factor_gt 0.0798
_refine_ls_wR_factor_ref 0.0956
_reflns_number_gt 6825
_reflns_number_total 11225
_reflns_threshold_expression 'I > 2\s(I)'
_cod_data_source_file zl4069.cif
_cod_data_source_block I
_cod_original_cell_volume 3084.53(13)
_cod_database_code 1571266
_shelx_space_group_comment
;
The symmetry employed for this shelxl refinement is uniquely defined
by the following loop, which should always be used as a source of
symmetry information in preference to the above space-group names.
They are only intended as comments.
;

loop_
_space_group_symop_operation_xyz
'x, y, z'
'-x+1/2, y+1/2, -z+1/2'
'-x, -y, -z'
'x-1/2, -y-1/2, z-1/2'

loop_
_atom_site_type_symbol
_atom_site_label
_atom_site_fract_x
_atom_site_fract_y
_atom_site_fract_z
_atom_site_U_iso_or_equiv
_atom_site_adp_type
_atom_site_calc_flag
_atom_site_occupancy
_atom_site_disorder_assembly
_atom_site_disorder_group
Ag Ag1 -0.14525(2) 0.20877(2) 0.97995(2) 0.07499(8) Uani d 1 . .
Ag Ag2 0.46103(2) 0.14066(2) 0.79131(2) 0.05543(7) Uani d 1 . .
O O1 -0.2455(3) 0.30344(10) 0.96797(18) 0.0987(8) Uani d 1 . .
O O2 -0.1200(2) 0.28503(9) 1.11773(16) 0.0775(6) Uani d 1 . .
O O3 -0.2180(3) 0.36261(12) 1.0993(2) 0.1337(12) Uani d 1 . .
O O4 0.65506(19) 0.16154(10) 0.94950(16) 0.0773(6) Uani d 1 . .
O O5 0.7486(3) 0.13377(12) 1.1028(2) 0.1105(9) Uani d 1 . .
O O6 0.5601(3) 0.09973(12) 1.0286(2) 0.1210(9) Uani d 1 . .
N N1 0.04723(17) 0.18545(7) 0.93064(14) 0.0420(4) Uani d 1 . .
N N2 0.28512(17) 0.15893(7) 0.86719(14) 0.0432(4) Uani d 1 . .
N N3 0.63183(17) 0.11208(7) 0.71683(14) 0.0456(4) Uani d 1 . .
N N4 0.8581(2) 0.07533(9) 0.64542(19) 0.0641(5) Uani d 1 . .
N N5 -0.1946(3) 0.31748(11) 1.0619(2) 0.0733(6) Uani d 1 . .
N N6 0.6550(2) 0.12997(11) 1.0286(2) 0.0679(6) Uani d 1 . .
C C1 0.0822(2) 0.13332(8) 0.92080(17) 0.0427(4) Uani d 1 . .
C C2 0.2046(2) 0.11947(9) 0.88956(18) 0.0446(5) Uani d 1 . .
C C3 0.2505(2) 0.21320(8) 0.87823(16) 0.0395(4) Uani d 1 . .
C C4 0.3359(2) 0.25626(9) 0.85985(17) 0.0488(5) Uani d 1 . .
H H4 0.416424 0.247454 0.841048 0.059 Uiso calc 1 . .
C C5 0.3027(2) 0.31103(9) 0.86910(17) 0.0502(5) Uani d 1 . .
C C6 0.1787(2) 0.32432(9) 0.89600(17) 0.0507(5) Uani d 1 . .
C C7 0.0972(2) 0.28286(9) 0.91814(17) 0.0472(5) Uani d 1 . .
H H7 0.018040 0.291969 0.939103 0.057 Uiso calc 1 . .
C C8 0.1309(2) 0.22665(8) 0.90976(16) 0.0397(4) Uani d 1 . .
C C9 0.3989(3) 0.35595(11) 0.8517(2) 0.0707(8) Uani d 1 . .
H H9A 0.481081 0.339371 0.843480 0.106 Uiso calc 1 . .
H H9B 0.413660 0.380471 0.912574 0.106 Uiso calc 1 . .
H H9C 0.362848 0.376525 0.787826 0.106 Uiso calc 1 . .
C C10 0.1338(3) 0.38397(10) 0.8971(3) 0.0752(8) Uani d 1 . .
H H10A 0.201248 0.405602 0.941353 0.113 Uiso calc 1 . .
H H10B 0.053914 0.385828 0.925588 0.113 Uiso calc 1 . .
H H10C 0.117678 0.398347 0.824958 0.113 Uiso calc 1 . .
C C11 -0.0104(2) 0.08953(10) 0.9478(2) 0.0578(6) Uani d 1 . .
H H11A -0.002809 0.056545 0.905528 0.069 Uiso calc 1 . .
H H11B -0.100595 0.102873 0.928672 0.069 Uiso calc 1 . .
C C12 0.0193(3) 0.07459(12) 1.0669(2) 0.0775(8) Uani d 1 . .
H H12A -0.044023 0.047837 1.081579 0.116 Uiso calc 1 . .
H H12B 0.014014 0.107320 1.109146 0.116 Uiso calc 1 . .
H H12C 0.106552 0.059182 1.085205 0.116 Uiso calc 1 . .
C C13 0.2465(2) 0.06016(9) 0.8794(2) 0.0554(6) Uani d 1 . .
H H13A 0.216330 0.038035 0.934057 0.066 Uiso calc 1 . .
H H13B 0.342299 0.058425 0.892742 0.066 Uiso calc 1 . .
C C14 0.1930(3) 0.03547(11) 0.7699(2) 0.0715(7) Uani d 1 . .
H H14A 0.225652 0.056205 0.715590 0.107 Uiso calc 1 . .
H H14B 0.098237 0.036948 0.756165 0.107 Uiso calc 1 . .
H H14C 0.221257 -0.002413 0.768422 0.107 Uiso calc 1 . .
C C15 0.6497(2) 0.05903(10) 0.6971(2) 0.0540(5) Uani d 1 . .
C C16 0.7649(3) 0.04099(11) 0.6597(2) 0.0690(7) Uani d 1 . .
C C17 0.8409(2) 0.13033(10) 0.66478(18) 0.0502(5) Uani d 1 . .
C C18 0.9360(2) 0.16915(11) 0.64532(19) 0.0557(6) Uani d 1 . .
H H18 1.012429 0.156529 0.624060 0.067 Uiso calc 1 . .
C C19 0.9188(2) 0.22453(11) 0.65687(17) 0.0532(6) Uani d 1 . .
C C20 0.8031(2) 0.24404(9) 0.69231(17) 0.0485(5) Uani d 1 . .
C C21 0.7112(2) 0.20651(9) 0.71427(18) 0.0476(5) Uani d 1 . .
H H21 0.637117 0.219201 0.739108 0.057 Uiso calc 1 . .
C C22 0.7273(2) 0.14926(9) 0.69975(17) 0.0430(5) Uani d 1 . .
C C23 1.0185(3) 0.26514(13) 0.6288(2) 0.0705(8) Uani d 1 . .
H H23A 1.090685 0.245182 0.608650 0.106 Uiso calc 1 . .
H H23B 1.051032 0.288095 0.690112 0.106 Uiso calc 1 . .
H H23C 0.977148 0.287968 0.569713 0.106 Uiso calc 1 . .
C C24 0.7797(3) 0.30509(11) 0.7034(2) 0.0699(7) Uani d 1 . .
H H24A 0.849340 0.320529 0.756530 0.105 Uiso calc 1 . .
H H24B 0.696477 0.310717 0.725358 0.105 Uiso calc 1 . .
H H24C 0.778444 0.323040 0.635432 0.105 Uiso calc 1 . .
C C25 0.5457(3) 0.01907(11) 0.7192(2) 0.0708(7) Uani d 1 . .
H H25A 0.534315 -0.010084 0.665401 0.085 Uiso calc 1 . .
H H25B 0.462154 0.038469 0.713275 0.085 Uiso calc 1 . .
C C26 0.5819(4) -0.00665(15) 0.8302(3) 0.1045(12) Uani d 1 . .
H H26A 0.659852 -0.028957 0.834056 0.157 Uiso calc 1 . .
H H26B 0.510343 -0.029452 0.843495 0.157 Uiso calc 1 . .
H H26C 0.598597 0.022160 0.883486 0.157 Uiso calc 1 . .
C C27 0.7664(9) -0.0197(4) 0.6193(9) 0.088(2) Uani d 0.596(10) A 1
H H27A 0.777363 -0.044631 0.680528 0.105 Uiso calc 0.596(10) A 1
H H27B 0.682208 -0.027963 0.573177 0.105 Uiso calc 0.596(10) A 1
C C28 0.8758(9) -0.0294(3) 0.5578(7) 0.125(3) Uani d 0.596(10) A 1
H H28A 0.852852 -0.012733 0.487817 0.187 Uiso calc 0.596(10) A 1
H H28B 0.888376 -0.068523 0.550261 0.187 Uiso calc 0.596(10) A 1
H H28C 0.956043 -0.013087 0.596236 0.187 Uiso calc 0.596(10) A 1
C C27B 0.8116(14) -0.0203(7) 0.6527(12) 0.082(3) Uani d 0.404(10) A 2
H H27C 0.907171 -0.023151 0.669858 0.099 Uiso calc 0.404(10) A 2
H H27D 0.773839 -0.044287 0.700621 0.099 Uiso calc 0.404(10) A 2
C C28B 0.7591(16) -0.0344(5) 0.5362(10) 0.123(4) Uani d 0.404(10) A 2
H H28D 0.777508 -0.072623 0.523581 0.185 Uiso calc 0.404(10) A 2
H H28E 0.801120 -0.011260 0.490895 0.185 Uiso calc 0.404(10) A 2
H H28F 0.665400 -0.028341 0.520112 0.185 Uiso calc 0.404(10) A 2

loop_
_atom_site_aniso_label
_atom_site_aniso_U_11
_atom_site_aniso_U_22
_atom_site_aniso_U_33
_atom_site_aniso_U_12
_atom_site_aniso_U_13
_atom_site_aniso_U_23
Ag1 0.05433(12) 0.06584(14) 0.1134(2) 0.00078(9) 0.03772(12) -0.00521(12)
Ag2 0.04237(10) 0.05675(11) 0.07309(13) -0.00201(7) 0.02599(8) -0.00126(9)
O1 0.1078(18) 0.1112(18) 0.0684(13) 0.0367(14) -0.0053(12) -0.0201(12)
O2 0.0752(13) 0.0839(14) 0.0710(12) 0.0089(11) 0.0079(10) -0.0057(11)
O3 0.163(3) 0.108(2) 0.115(2) 0.0615(19) -0.0098(19) -0.0460(16)
O4 0.0605(11) 0.1091(16) 0.0630(12) -0.0214(11) 0.0131(9) -0.0019(11)
O5 0.0779(16) 0.168(3) 0.0800(15) 0.0122(16) -0.0001(13) 0.0222(16)
O6 0.105(2) 0.120(2) 0.142(2) -0.0468(17) 0.0317(17) 0.0218(18)
N1 0.0381(9) 0.0437(9) 0.0460(10) -0.0011(7) 0.0125(7) 0.0001(7)
N2 0.0389(9) 0.0446(9) 0.0483(10) -0.0020(7) 0.0138(7) -0.0011(8)
N3 0.0433(9) 0.0449(10) 0.0517(10) -0.0019(8) 0.0170(8) 0.0005(8)
N4 0.0604(13) 0.0612(13) 0.0779(15) 0.0082(10) 0.0314(11) -0.0059(11)
N5 0.0711(15) 0.0812(16) 0.0682(15) 0.0140(13) 0.0150(12) -0.0149(13)
N6 0.0596(14) 0.0778(16) 0.0700(15) -0.0021(11) 0.0220(12) -0.0061(12)
C1 0.0392(10) 0.0417(11) 0.0489(12) -0.0019(8) 0.0125(9) 0.0015(9)
C2 0.0404(11) 0.0440(11) 0.0511(12) -0.0006(9) 0.0131(9) 0.0010(9)
C3 0.0396(10) 0.0424(11) 0.0369(10) -0.0036(8) 0.0081(8) 0.0008(8)
C4 0.0483(12) 0.0527(13) 0.0467(12) -0.0096(10) 0.0124(9) -0.0004(10)
C5 0.0594(14) 0.0473(12) 0.0415(12) -0.0128(10) 0.0035(10) 0.0030(9)
C6 0.0647(15) 0.0406(11) 0.0427(12) -0.0022(10) -0.0002(10) -0.0009(9)
C7 0.0505(12) 0.0447(12) 0.0465(12) 0.0031(9) 0.0092(10) -0.0007(9)
C8 0.0397(10) 0.0418(10) 0.0375(10) -0.0006(8) 0.0072(8) 0.0014(8)
C9 0.0795(19) 0.0568(15) 0.0760(18) -0.0250(14) 0.0152(15) 0.0048(13)
C10 0.092(2) 0.0421(13) 0.088(2) 0.0035(14) 0.0079(17) 0.0009(13)
C11 0.0519(13) 0.0433(12) 0.0850(18) -0.0076(10) 0.0303(12) -0.0016(11)
C12 0.084(2) 0.0665(17) 0.092(2) -0.0005(15) 0.0425(17) 0.0214(15)
C13 0.0517(13) 0.0430(12) 0.0767(16) 0.0006(10) 0.0256(12) 0.0024(11)
C14 0.0704(17) 0.0570(15) 0.091(2) -0.0047(13) 0.0242(15) -0.0164(14)
C15 0.0548(13) 0.0485(12) 0.0611(14) -0.0027(10) 0.0172(11) -0.0005(10)
C16 0.0757(17) 0.0535(14) 0.0841(18) 0.0063(13) 0.0315(15) -0.0099(13)
C17 0.0448(12) 0.0623(14) 0.0462(12) 0.0015(10) 0.0155(9) -0.0012(10)
C18 0.0415(12) 0.0792(18) 0.0498(13) -0.0044(11) 0.0169(10) 0.0004(12)
C19 0.0478(12) 0.0741(16) 0.0376(11) -0.0157(11) 0.0075(9) 0.0038(11)
C20 0.0510(12) 0.0516(13) 0.0418(11) -0.0075(10) 0.0059(9) 0.0057(9)
C21 0.0449(11) 0.0492(12) 0.0514(13) -0.0006(9) 0.0159(10) 0.0003(10)
C22 0.0390(10) 0.0485(12) 0.0434(11) -0.0017(8) 0.0127(8) 0.0012(9)
C23 0.0617(16) 0.093(2) 0.0579(15) -0.0292(15) 0.0132(12) 0.0092(14)
C24 0.0794(19) 0.0534(15) 0.0748(18) -0.0118(13) 0.0093(15) 0.0089(13)
C25 0.0675(17) 0.0489(14) 0.101(2) -0.0106(12) 0.0276(15) -0.0025(14)
C26 0.111(3) 0.086(2) 0.128(3) 0.000(2) 0.051(2) 0.033(2)
C27 0.093(5) 0.059(3) 0.116(6) 0.014(4) 0.030(4) -0.026(4)
C28 0.095(5) 0.105(5) 0.170(6) 0.020(4) 0.018(5) -0.073(4)
C27B 0.081(6) 0.070(4) 0.096(6) -0.006(5) 0.018(5) -0.015(5)
C28B 0.148(9) 0.094(6) 0.122(7) 0.016(6) 0.011(7) -0.039(6)

loop_
_atom_type_symbol
_atom_type_description
_atom_type_scat_dispersion_real
_atom_type_scat_dispersion_imag
_atom_type_scat_source
C C 0.0033 0.0016 'International Tables Vol C Tables 4.2.6.8 and 6.1.1.4'
H H 0.0000 0.0000 'International Tables Vol C Tables 4.2.6.8 and 6.1.1.4'
N N 0.0061 0.0033 'International Tables Vol C Tables 4.2.6.8 and 6.1.1.4'
O O 0.0106 0.0060 'International Tables Vol C Tables 4.2.6.8 and 6.1.1.4'
Ag Ag -0.8971 1.1015 'International Tables Vol C Tables 4.2.6.8 and 6.1.1.4'

loop_
_geom_angle_atom_site_label_1
_geom_angle_atom_site_label_2
_geom_angle_atom_site_label_3
_geom_angle_site_symmetry_1
_geom_angle_site_symmetry_3
_geom_angle
_geom_angle_publ_flag
O1 Ag1 O2 . . 50.25(7) yes
O4 Ag1 O1 1_455 . 95.46(9) yes
O4 Ag1 O2 1_455 . 116.53(7) yes
N1 Ag1 O1 . . 125.80(8) yes
N1 Ag1 O2 . . 113.10(7) yes
N1 Ag1 O4 . 1_455 129.00(7) yes
N2 Ag2 O4 . . 101.47(6) yes
N2 Ag2 N3 . . 173.50(6) yes
N3 Ag2 O4 . . 80.37(7) yes
N5 O1 Ag1 . . 95.48(17) no
N5 O2 Ag1 . . 95.56(16) no
Ag1 O4 Ag2 1_655 . 138.85(9) no
N6 O4 Ag1 . 1_655 107.43(16) no
N6 O4 Ag2 . . 112.28(16) no
C1 N1 Ag1 . . 122.18(13) no
C1 N1 C8 . . 118.57(18) no
C8 N1 Ag1 . . 119.25(14) no
C2 N2 Ag2 . . 122.50(14) no
C2 N2 C3 . . 118.51(18) no
C3 N2 Ag2 . . 118.47(13) no
C15 N3 Ag2 . . 121.44(15) no
C15 N3 C22 . . 118.08(19) no
C22 N3 Ag2 . . 120.23(14) no
C16 N4 C17 . . 117.8(2) no
O2 N5 O1 . . 118.7(2) no
O2 N5 O3 . . 119.5(3) no
O3 N5 O1 . . 121.8(3) no
O5 N6 O4 . . 116.6(2) no
O5 N6 O6 . . 124.3(3) no
O6 N6 O4 . . 118.9(3) no
N1 C1 C2 . . 121.28(18) no
N1 C1 C11 . . 116.77(19) no
C2 C1 C11 . . 121.92(19) no
N2 C2 C1 . . 120.71(19) no
N2 C2 C13 . . 117.43(19) no
C1 C2 C13 . . 121.85(19) no
N2 C3 C4 . . 120.30(19) no
N2 C3 C8 . . 120.60(18) no
C8 C3 C4 . . 119.09(19) no
C3 C4 H4 . . 119.3 no
C5 C4 C3 . . 121.4(2) no
C5 C4 H4 . . 119.3 no
C4 C5 C6 . . 119.1(2) no
C4 C5 C9 . . 119.7(2) no
C6 C5 C9 . . 121.2(2) no
C5 C6 C10 . . 120.5(2) no
C7 C6 C5 . . 120.0(2) no
C7 C6 C10 . . 119.5(2) no
C6 C7 H7 . . 119.4 no
C6 C7 C8 . . 121.2(2) no
C8 C7 H7 . . 119.4 no
N1 C8 C3 . . 120.29(18) no
N1 C8 C7 . . 120.59(19) no
C3 C8 C7 . . 119.11(19) no
C5 C9 H9A . . 109.5 no
C5 C9 H9B . . 109.5 no
C5 C9 H9C . . 109.5 no
H9A C9 H9B . . 109.5 no
H9A C9 H9C . . 109.5 no
H9B C9 H9C . . 109.5 no
C6 C10 H10A . . 109.5 no
C6 C10 H10B . . 109.5 no
C6 C10 H10C . . 109.5 no
H10A C10 H10B . . 109.5 no
H10A C10 H10C . . 109.5 no
H10B C10 H10C . . 109.5 no
C1 C11 H11A . . 109.2 no
C1 C11 H11B . . 109.2 no
C1 C11 C12 . . 111.9(2) yes
H11A C11 H11B . . 107.9 no
C12 C11 H11A . . 109.2 no
C12 C11 H11B . . 109.2 no
C11 C12 H12A . . 109.5 no
C11 C12 H12B . . 109.5 no
C11 C12 H12C . . 109.5 no
H12A C12 H12B . . 109.5 no
H12A C12 H12C . . 109.5 no
H12B C12 H12C . . 109.5 no
C2 C13 H13A . . 109.0 no
C2 C13 H13B . . 109.0 no
C2 C13 C14 . . 113.0(2) yes
H13A C13 H13B . . 107.8 no
C14 C13 H13A . . 109.0 no
C14 C13 H13B . . 109.0 no
C13 C14 H14A . . 109.5 no
C13 C14 H14B . . 109.5 no
C13 C14 H14C . . 109.5 no
H14A C14 H14B . . 109.5 no
H14A C14 H14C . . 109.5 no
H14B C14 H14C . . 109.5 no
N3 C15 C16 . . 120.8(2) no
N3 C15 C25 . . 117.0(2) no
C16 C15 C25 . . 122.2(2) no
N4 C16 C15 . . 122.2(2) no
N4 C16 C27 . . 120.0(4) no
N4 C16 C27B . . 110.5(6) no
C15 C16 C27 . . 117.2(4) yes
C15 C16 C27B . . 126.3(6) yes
N4 C17 C18 . . 119.7(2) no
N4 C17 C22 . . 121.1(2) no
C22 C17 C18 . . 119.2(2) no
C17 C18 H18 . . 119.2 no
C19 C18 C17 . . 121.6(2) no
C19 C18 H18 . . 119.2 no
C18 C19 C20 . . 119.4(2) no
C18 C19 C23 . . 120.2(2) no
C20 C19 C23 . . 120.3(2) no
C19 C20 C24 . . 120.6(2) no
C21 C20 C19 . . 119.6(2) no
C21 C20 C24 . . 119.8(2) no
C20 C21 H21 . . 119.5 no
C20 C21 C22 . . 121.0(2) no
C22 C21 H21 . . 119.5 no
N3 C22 C17 . . 120.0(2) no
N3 C22 C21 . . 120.81(19) no
C17 C22 C21 . . 119.1(2) no
C19 C23 H23A . . 109.5 no
C19 C23 H23B . . 109.5 no
C19 C23 H23C . . 109.5 no
H23A C23 H23B . . 109.5 no
H23A C23 H23C . . 109.5 no
H23B C23 H23C . . 109.5 no
C20 C24 H24A . . 109.5 no
C20 C24 H24B . . 109.5 no
C20 C24 H24C . . 109.5 no
H24A C24 H24B . . 109.5 no
H24A C24 H24C . . 109.5 no
H24B C24 H24C . . 109.5 no
C15 C25 H25A . . 109.2 no
C15 C25 H25B . . 109.2 no
C15 C25 C26 . . 112.0(3) yes
H25A C25 H25B . . 107.9 no
C26 C25 H25A . . 109.2 no
C26 C25 H25B . . 109.2 no
C25 C26 H26A . . 109.5 no
C25 C26 H26B . . 109.5 no
C25 C26 H26C . . 109.5 no
H26A C26 H26B . . 109.5 no
H26A C26 H26C . . 109.5 no
H26B C26 H26C . . 109.5 no
C16 C27 H27A . . 109.2 no
C16 C27 H27B . . 109.2 no
H27A C27 H27B . . 107.9 no
C28 C27 C16 . . 111.8(7) yes
C28 C27 H27A . . 109.2 no
C28 C27 H27B . . 109.2 no
C27 C28 H28A . . 109.5 no
C27 C28 H28B . . 109.5 no
C27 C28 H28C . . 109.5 no
H28A C28 H28B . . 109.5 no
H28A C28 H28C . . 109.5 no
H28B C28 H28C . . 109.5 no
C16 C27B H27C . . 111.3 no
C16 C27B H27D . . 111.3 no
H27C C27B H27D . . 109.2 no
C28B C27B C16 . . 102.2(10) yes
C28B C27B H27C . . 111.3 no
C28B C27B H27D . . 111.3 no
C27B C28B H28D . . 109.5 no
C27B C28B H28E . . 109.5 no
C27B C28B H28F . . 109.5 no
H28D C28B H28E . . 109.5 no
H28D C28B H28F . . 109.5 no
H28E C28B H28F . . 109.5 no

loop_
_geom_bond_atom_site_label_1
_geom_bond_atom_site_label_2
_geom_bond_site_symmetry_2
_geom_bond_distance
_geom_bond_publ_flag
Ag1 O1 . 2.498(2) yes
Ag1 O2 . 2.512(2) yes
Ag1 O4 1_455 2.3195(19) yes
Ag1 N1 . 2.2600(17) yes
Ag2 O4 . 2.5956(19) yes
Ag2 N2 . 2.2492(17) yes
Ag2 N3 . 2.2552(17) yes
O1 N5 . 1.251(3) no
O2 N5 . 1.223(3) no
O3 N5 . 1.229(3) no
O4 N6 . 1.257(3) no
O5 N6 . 1.215(3) no
O6 N6 . 1.220(3) no
N1 C1 . 1.320(3) no
N1 C8 . 1.373(3) no
N2 C2 . 1.328(3) no
N2 C3 . 1.371(3) no
N3 C15 . 1.323(3) no
N3 C22 . 1.378(3) no
N4 C16 . 1.306(3) no
N4 C17 . 1.366(3) no
C1 C2 . 1.430(3) no
C1 C11 . 1.505(3) yes
C2 C13 . 1.507(3) yes
C3 C4 . 1.408(3) no
C3 C8 . 1.403(3) no
C4 H4 . 0.9300 no
C4 C5 . 1.375(3) no
C5 C6 . 1.421(3) no
C5 C9 . 1.512(3) no
C6 C7 . 1.368(3) no
C6 C10 . 1.512(3) no
C7 H7 . 0.9300 no
C7 C8 . 1.408(3) no
C9 H9A . 0.9600 no
C9 H9B . 0.9600 no
C9 H9C . 0.9600 no
C10 H10A . 0.9600 no
C10 H10B . 0.9600 no
C10 H10C . 0.9600 no
C11 H11A . 0.9700 no
C11 H11B . 0.9700 no
C11 C12 . 1.522(4) yes
C12 H12A . 0.9600 no
C12 H12B . 0.9600 no
C12 H12C . 0.9600 no
C13 H13A . 0.9700 no
C13 H13B . 0.9700 no
C13 C14 . 1.512(4) yes
C14 H14A . 0.9600 no
C14 H14B . 0.9600 no
C14 H14C . 0.9600 no
C15 C16 . 1.427(4) no
C15 C25 . 1.506(3) yes
C16 C27 . 1.550(10) yes
C16 C27B . 1.563(17) yes
C17 C18 . 1.410(3) no
C17 C22 . 1.403(3) no
C18 H18 . 0.9300 no
C18 C19 . 1.359(4) no
C19 C20 . 1.430(3) no
C19 C23 . 1.510(3) no
C20 C21 . 1.376(3) no
C20 C24 . 1.503(3) no
C21 H21 . 0.9300 no
C21 C22 . 1.407(3) no
C23 H23A . 0.9600 no
C23 H23B . 0.9600 no
C23 H23C . 0.9600 no
C24 H24A . 0.9600 no
C24 H24B . 0.9600 no
C24 H24C . 0.9600 no
C25 H25A . 0.9700 no
C25 H25B . 0.9700 no
C25 C26 . 1.515(4) yes
C26 H26A . 0.9600 no
C26 H26B . 0.9600 no
C26 H26C . 0.9600 no
C27 H27A . 0.9700 no
C27 H27B . 0.9700 no
C27 C28 . 1.504(13) yes
C28 H28A . 0.9600 no
C28 H28B . 0.9600 no
C28 H28C . 0.9600 no
C27B H27C . 0.9700 no
C27B H27D . 0.9700 no
C27B C28B . 1.508(19) yes
C28B H28D . 0.9600 no
C28B H28E . 0.9600 no
C28B H28F . 0.9600 no

loop_
_geom_torsion_atom_site_label_1
_geom_torsion_atom_site_label_2
_geom_torsion_atom_site_label_3
_geom_torsion_atom_site_label_4
_geom_torsion_site_symmetry_1
_geom_torsion_site_symmetry_2
_geom_torsion_site_symmetry_3
_geom_torsion_site_symmetry_4
_geom_torsion
_geom_torsion_publ_flag
Ag1 O1 N5 O2 . . . . 2.3(3) no
Ag1 O1 N5 O3 . . . . -177.4(3) no
Ag1 O2 N5 O1 . . . . -2.2(3) no
Ag1 O2 N5 O3 . . . . 177.4(3) no
Ag1 O4 N6 O5 1_655 . . . 5.1(3) no
Ag1 O4 N6 O6 1_655 . . . -178.1(2) no
Ag1 N1 C1 C2 . . . . -179.96(15) no
Ag1 N1 C1 C11 . . . . -2.1(3) no
Ag1 N1 C8 C3 . . . . -179.52(14) no
Ag1 N1 C8 C7 . . . . -0.4(3) no
Ag2 O4 N6 O5 . . . . 174.1(2) no
Ag2 O4 N6 O6 . . . . -9.1(3) no
Ag2 N2 C2 C1 . . . . -169.46(15) no
Ag2 N2 C2 C13 . . . . 9.8(3) no
Ag2 N2 C3 C4 . . . . -10.8(3) no
Ag2 N2 C3 C8 . . . . 170.33(14) no
Ag2 N3 C15 C16 . . . . -173.9(2) no
Ag2 N3 C15 C25 . . . . 4.2(3) no
Ag2 N3 C22 C17 . . . . 172.84(16) no
Ag2 N3 C22 C21 . . . . -8.8(3) no
N1 C1 C2 N2 . . . . -1.5(3) no
N1 C1 C2 C13 . . . . 179.2(2) no
N1 C1 C11 C12 . . . . -88.0(3) no
N2 C2 C13 C14 . . . . -92.9(3) no
N2 C3 C4 C5 . . . . 179.20(19) no
N2 C3 C8 N1 . . . . 0.4(3) no
N2 C3 C8 C7 . . . . -178.69(19) no
N3 C15 C16 N4 . . . . 1.3(4) no
N3 C15 C16 C27 . . . . -169.3(5) no
N3 C15 C16 C27B . . . . 168.4(6) no
N3 C15 C25 C26 . . . . -94.9(3) no
N4 C16 C27 C28 . . . . -4.8(10) no
N4 C16 C27B C28B . . . . -94.4(11) no
N4 C17 C18 C19 . . . . 175.7(2) no
N4 C17 C22 N3 . . . . 1.1(3) no
N4 C17 C22 C21 . . . . -177.3(2) no
C1 N1 C8 C3 . . . . 0.3(3) no
C1 N1 C8 C7 . . . . 179.36(19) no
C1 C2 C13 C14 . . . . 86.4(3) no
C2 N2 C3 C4 . . . . 177.23(19) no
C2 N2 C3 C8 . . . . -1.6(3) no
C2 C1 C11 C12 . . . . 89.8(3) no
C3 N2 C2 C1 . . . . 2.2(3) no
C3 N2 C2 C13 . . . . -178.54(19) no
C3 C4 C5 C6 . . . . -1.1(3) no
C3 C4 C5 C9 . . . . 178.3(2) no
C4 C3 C8 N1 . . . . -178.48(18) no
C4 C3 C8 C7 . . . . 2.4(3) no
C4 C5 C6 C7 . . . . 3.6(3) no
C4 C5 C6 C10 . . . . -174.5(2) no
C5 C6 C7 C8 . . . . -3.1(3) no
C6 C7 C8 N1 . . . . -179.0(2) no
C6 C7 C8 C3 . . . . 0.1(3) no
C8 N1 C1 C2 . . . . 0.2(3) no
C8 N1 C1 C11 . . . . 178.1(2) no
C8 C3 C4 C5 . . . . -1.9(3) no
C9 C5 C6 C7 . . . . -175.8(2) no
C9 C5 C6 C10 . . . . 6.1(3) no
C10 C6 C7 C8 . . . . 175.0(2) no
C11 C1 C2 N2 . . . . -179.3(2) no
C11 C1 C2 C13 . . . . 1.4(3) no
C15 N3 C22 C17 . . . . -1.4(3) no
C15 N3 C22 C21 . . . . 176.9(2) no
C15 C16 C27 C28 . . . . 166.0(6) no
C15 C16 C27B C28B . . . . 97.3(11) no
C16 N4 C17 C18 . . . . -176.9(2) no
C16 N4 C17 C22 . . . . 0.5(4) no
C16 C15 C25 C26 . . . . 83.2(3) no
C17 N4 C16 C15 . . . . -1.7(4) no
C17 N4 C16 C27 . . . . 168.7(5) no
C17 N4 C16 C27B . . . . -170.5(6) no
C17 C18 C19 C20 . . . . 1.7(3) no
C17 C18 C19 C23 . . . . -176.2(2) no
C18 C17 C22 N3 . . . . 178.5(2) no
C18 C17 C22 C21 . . . . 0.1(3) no
C18 C19 C20 C21 . . . . 0.1(3) no
C18 C19 C20 C24 . . . . -178.6(2) no
C19 C20 C21 C22 . . . . -1.7(3) no
C20 C21 C22 N3 . . . . -176.8(2) no
C20 C21 C22 C17 . . . . 1.6(3) no
C22 N3 C15 C16 . . . . 0.3(4) no
C22 N3 C15 C25 . . . . 178.4(2) no
C22 C17 C18 C19 . . . . -1.8(3) no
C23 C19 C20 C21 . . . . 177.9(2) no
C23 C19 C20 C24 . . . . -0.7(3) no
C24 C20 C21 C22 . . . . 177.0(2) no
C25 C15 C16 N4 . . . . -176.7(3) no
C25 C15 C16 C27 . . . . 12.7(6) no
C25 C15 C16 C27B . . . . -9.7(7) no
